data_7111882
loop_
_publ_author_name
'Li Cao'
'Jun Tao'
'Qian Gao'
'Tao Liu'
'Zhengcai Xia'
'Dongfeng Li'

_publ_section_title
;
 Selective on/off switching at room temperature of a magnetic bistable
 {Fe2Co2} complex with single crystal-to-single crystal transformation via
 intramolecular electron transfer
;
_journal_name_full Chem.Commun.
_journal_page_first 1665
_journal_paper_doi 10.1039/c3cc48116f
_journal_volume 50
_journal_year 2014
_chemical_formula_sum 'C88 H84 B2 Cl2 Co2 Fe2 N26 O24'
_chemical_formula_weight 2211.89
_chemical_name_systematic
; 
 ? 
;
_space_group_IT_number 14
_symmetry_cell_setting monoclinic
_symmetry_space_group_name_Hall '-P 2ybc'
_symmetry_space_group_name_H-M 'P 1 21/c 1'
_atom_sites_solution_hydrogens geom
_atom_sites_solution_primary direct
_atom_sites_solution_secondary difmap
_audit_creation_method SHELXL-97
_cell_angle_alpha 90.00
_cell_angle_beta 123.172(13)
_cell_angle_gamma 90.00
_cell_formula_units_Z 2
_cell_length_a 16.092(4)
_cell_length_b 17.950(4)
_cell_length_c 20.171(3)
_cell_measurement_reflns_used 6987
_cell_measurement_temperature 100(2)
_cell_measurement_theta_max 25.45
_cell_measurement_theta_min 2.27
_cell_volume 4876.9(19)
_computing_cell_refinement 'Bruker SAINT'
_computing_data_collection 'Bruker APEX2'
_computing_data_reduction 'Bruker SAINT'
_computing_molecular_graphics 'Bruker SHELXTL'
_computing_publication_material 'Bruker SHELXTL'
_computing_structure_refinement 'SHELXL-97 (Sheldrick, 2008)'
_computing_structure_solution 'SHELXS-97 (Sheldrick, 2008)'
_diffrn_ambient_temperature 100(2)
_diffrn_measured_fraction_theta_full 0.994
_diffrn_measured_fraction_theta_max 0.994
_diffrn_measurement_device_type 'Bruker APEX-II CCD'
_diffrn_measurement_method '\f and \w scans'
_diffrn_radiation_monochromator graphite
_diffrn_radiation_source 'fine-focus sealed tube'
_diffrn_radiation_type MoK\a
_diffrn_radiation_wavelength 0.71073
_diffrn_reflns_av_R_equivalents 0.1390
_diffrn_reflns_av_sigmaI/netI 0.1270
_diffrn_reflns_limit_h_max 18
_diffrn_reflns_limit_h_min -19
_diffrn_reflns_limit_k_max 21
_diffrn_reflns_limit_k_min -21
_diffrn_reflns_limit_l_max 23
_diffrn_reflns_limit_l_min -22
_diffrn_reflns_number 29876
_diffrn_reflns_theta_full 25.00
_diffrn_reflns_theta_max 25.00
_diffrn_reflns_theta_min 1.66
_exptl_absorpt_coefficient_mu 0.768
_exptl_absorpt_correction_T_max 0.9411
_exptl_absorpt_correction_T_min 0.7749
_exptl_absorpt_correction_type multi-scan
_exptl_absorpt_process_details 'Bruker SADABS'
_exptl_crystal_colour green
_exptl_crystal_density_diffrn 1.506
_exptl_crystal_density_method 'not measured'
_exptl_crystal_description rod
_exptl_crystal_F_000 2272
_exptl_crystal_size_max 0.35
_exptl_crystal_size_mid 0.12
_exptl_crystal_size_min 0.08
_refine_diff_density_max 1.122
_refine_diff_density_min -0.784
_refine_diff_density_rms 0.188
_refine_ls_extinction_method none
_refine_ls_goodness_of_fit_ref 1.138
_refine_ls_hydrogen_treatment constr
_refine_ls_matrix_type full
_refine_ls_number_parameters 824
_refine_ls_number_reflns 8523
_refine_ls_number_restraints 4
_refine_ls_restrained_S_all 1.138
_refine_ls_R_factor_all 0.2522
_refine_ls_R_factor_gt 0.1277
_refine_ls_shift/su_max 0.000
_refine_ls_shift/su_mean 0.000
_refine_ls_structure_factor_coef Fsqd
_refine_ls_weighting_details 'calc w=1/[\s^2^(Fo^2^)+(0.2000P)^2^+0.0000P] where P=(Fo^2^+2Fc^2^)/3'
_refine_ls_weighting_scheme calc
_refine_ls_wR_factor_gt 0.3074
_refine_ls_wR_factor_ref 0.3841
_reflns_number_gt 3618
_reflns_number_total 8523
_reflns_threshold_expression >2sigma(I)
_cod_data_source_file c3cc48116f.txt
_cod_data_source_block 1(100K)
_cod_original_cell_volume 4876.9(18)
_cod_original_sg_symbol_H-M P2(1)/c
_cod_database_code 7111882

loop_
_symmetry_equiv_pos_as_xyz
'x, y, z'
'-x, y+1/2, -z+1/2'
'-x, -y, -z'
'x, -y-1/2, z-1/2'

loop_
_atom_site_label
_atom_site_type_symbol
_atom_site_fract_x
_atom_site_fract_y
_atom_site_fract_z
_atom_site_U_iso_or_equiv
_atom_site_adp_type
_atom_site_occupancy
_atom_site_symmetry_multiplicity
_atom_site_calc_flag
_atom_site_refinement_flags
_atom_site_disorder_assembly
_atom_site_disorder_group
Co1 Co 0.25590(10) 0.48455(8) 0.62884(8) 0.0498(5) Uani 1 1 d . . .
Fe1 Fe 0.02175(11) 0.45515(8) 0.33800(9) 0.0545(5) Uani 1 1 d . A .
B1 B 0.0339(9) 0.3293(7) 0.2391(8) 0.058(3) Uani 1 1 d . . .
H1 H 0.0378 0.2885 0.2071 0.070 Uiso 1 1 d R . .
N1 N 0.1583(6) 0.4767(4) 0.5136(5) 0.050(2) Uani 1 1 d . A .
N2 N -0.1537(7) 0.4943(5) 0.3486(5) 0.061(3) Uani 1 1 d . . .
N3 N 0.0446(13) 0.6259(6) 0.3351(10) 0.128(5) Uani 1 1 d . A .
N4 N 0.0067(6) 0.3471(4) 0.3492(5) 0.048(2) Uani 1 1 d . . .
N5 N 0.0106(6) 0.2978(5) 0.2987(5) 0.053(2) Uani 1 1 d . . .
N6 N 0.1377(6) 0.4295(4) 0.3325(5) 0.052(2) Uani 1 1 d . . .
N7 N 0.1317(7) 0.3714(5) 0.2867(6) 0.059(2) Uani 1 1 d . . .
N8 N -0.0636(8) 0.4426(6) 0.2232(5) 0.075(3) Uani 1 1 d . . .
N9 N -0.0468(8) 0.3865(6) 0.1858(6) 0.080(3) Uani 1 1 d . A .
N10 N 0.3641(6) 0.5069(5) 0.7434(5) 0.051(2) Uani 1 1 d . . .
N11 N 0.2661(5) 0.5971(4) 0.6232(4) 0.0345(17) Uani 1 1 d . B .
N12 N 0.2418(6) 0.3736(5) 0.6327(5) 0.055(2) Uani 1 1 d . C .
N13 N 0.3630(6) 0.4519(5) 0.6110(5) 0.055(2) Uani 1 1 d . . .
C1 C 0.1050(7) 0.4655(5) 0.4469(6) 0.040(2) Uani 1 1 d . . .
C2 C -0.0880(8) 0.4780(6) 0.3443(6) 0.049(3) Uani 1 1 d . . .
C3 C 0.0340(9) 0.5604(8) 0.3348(7) 0.073(4) Uani 1 1 d . . .
C4 C -0.0093(8) 0.3087(6) 0.3975(7) 0.059(3) Uani 1 1 d . . .
H4 H -0.0191 0.3292 0.4362 0.071 Uiso 1 1 calc R . .
C5 C -0.0092(9) 0.2316(6) 0.3813(8) 0.069(3) Uani 1 1 d . . .
H5 H -0.0149 0.1907 0.4084 0.083 Uiso 1 1 calc R . .
C6 C 0.0007(9) 0.2290(7) 0.3182(8) 0.068(3) Uani 1 1 d . . .
H6 H 0.0006 0.1848 0.2922 0.082 Uiso 1 1 calc R . .
C7 C 0.2313(10) 0.4544(7) 0.3694(8) 0.080(4) Uani 1 1 d . . .
H7 H 0.2575 0.4954 0.4050 0.096 Uiso 1 1 calc R . .
C8 C 0.2837(10) 0.4113(8) 0.3479(10) 0.096(5) Uani 1 1 d . . .
H8 H 0.3509 0.4179 0.3642 0.115 Uiso 1 1 calc R . .
C9 C 0.2218(9) 0.3589(6) 0.2998(8) 0.069(3) Uani 1 1 d . . .
H9 H 0.2385 0.3191 0.2781 0.083 Uiso 1 1 calc R . .
C10 C -0.158(6) 0.459(4) 0.164(4) 0.10(2) Uani 0.45(8) 1 d P A 1
H10 H -0.1943 0.4971 0.1692 0.118 Uiso 0.45(8) 1 calc PR A 1
C11 C -0.199(5) 0.418(4) 0.095(2) 0.10(2) Uani 0.45(8) 1 d P A 1
H11 H -0.2635 0.4229 0.0486 0.125 Uiso 0.45(8) 1 calc PR A 1
C12 C -0.123(7) 0.369(5) 0.111(5) 0.11(2) Uani 0.45(8) 1 d P A 1
H12 H -0.1239 0.3319 0.0768 0.131 Uiso 0.45(8) 1 calc PR A 1
C10' C -0.127(5) 0.492(4) 0.168(4) 0.094(16) Uani 0.55(8) 1 d P A 2
H10' H -0.1513 0.5360 0.1780 0.113 Uiso 0.55(8) 1 calc PR A 2
C11' C -0.152(3) 0.468(3) 0.0949(18) 0.098(18) Uani 0.55(8) 1 d P A 2
H11' H -0.1947 0.4922 0.0453 0.118 Uiso 0.55(8) 1 calc PR A 2
C12' C -0.101(6) 0.405(3) 0.108(4) 0.103(18) Uani 0.55(8) 1 d P A 2
H12' H -0.1040 0.3758 0.0679 0.124 Uiso 0.55(8) 1 calc PR A 2
C13 C 0.4175(9) 0.4561(6) 0.7989(8) 0.065(3) Uani 1 1 d . . .
H13 H 0.4064 0.4047 0.7860 0.078 Uiso 1 1 calc R . .
C14 C 0.4888(10) 0.4779(10) 0.8753(8) 0.091(4) Uani 1 1 d . . .
H14 H 0.5295 0.4414 0.9137 0.109 Uiso 1 1 calc R . .
C15 C 0.5014(9) 0.5515(8) 0.8959(7) 0.069(3) Uani 1 1 d . . .
C16 C 0.4471(8) 0.6051(6) 0.8371(7) 0.060(3) Uani 1 1 d . . .
H16 H 0.4575 0.6569 0.8489 0.071 Uiso 1 1 calc R . .
C17 C 0.3769(7) 0.5798(6) 0.7604(6) 0.054(3) Uani 1 1 d . . .
C23 C 0.5755(10) 0.5770(10) 0.9814(9) 0.080(4) Uani 1 1 d . . .
O1 O 0.6183(6) 0.5299(6) 1.0318(6) 0.095(3) Uani 1 1 d . . .
O2 O 0.5793(7) 0.6496(7) 0.9896(5) 0.096(3) Uani 1 1 d . . .
C24 C 0.6414(12) 0.6758(10) 1.0732(9) 0.114(6) Uani 1 1 d . . .
H24A H 0.6148 0.7236 1.0786 0.137 Uiso 1 1 calc R . .
H24B H 0.6388 0.6388 1.1085 0.137 Uiso 1 1 calc R . .
C25 C 0.7458(11) 0.6862(9) 1.0973(9) 0.101(5) Uani 1 1 d . . .
H25A H 0.7693 0.6407 1.0857 0.151 Uiso 1 1 calc R . .
H25B H 0.7874 0.6967 1.1542 0.151 Uiso 1 1 calc R . .
H25C H 0.7496 0.7280 1.0678 0.151 Uiso 1 1 calc R . .
C18 C 0.3146(7) 0.6306(5) 0.6934(6) 0.050(3) Uani 1 1 d . . .
C19 C 0.3080(7) 0.7052(5) 0.7002(7) 0.059(3) Uani 1 1 d . B .
H19 H 0.3431 0.7273 0.7514 0.071 Uiso 1 1 calc R . .
C20 C 0.2521(8) 0.7494(6) 0.6353(7) 0.065(3) Uani 1 1 d . . .
C21 C 0.2032(8) 0.7123(6) 0.5610(7) 0.062(3) Uani 1 1 d . B .
H21 H 0.1616 0.7399 0.5139 0.075 Uiso 1 1 calc R . .
C22 C 0.2146(8) 0.6389(7) 0.5564(7) 0.067(3) Uani 1 1 d . . .
H22 H 0.1866 0.6160 0.5060 0.080 Uiso 1 1 calc R B .
C26 C 0.249(3) 0.833(3) 0.636(3) 0.064(9) Uani 0.703(18) 1 d P B 1
O3 O 0.196(2) 0.8701(16) 0.5761(19) 0.063(6) Uani 0.703(18) 1 d P B 1
O4 O 0.2946(11) 0.8550(6) 0.7084(8) 0.060(4) Uani 0.703(18) 1 d P B 1
C27 C 0.2872(14) 0.9369(9) 0.7163(11) 0.069(6) Uani 0.703(18) 1 d P B 1
H27A H 0.3007 0.9475 0.7694 0.083 Uiso 0.703(18) 1 calc PR B 1
H27B H 0.2184 0.9530 0.6767 0.083 Uiso 0.703(18) 1 calc PR B 1
C28 C 0.3589(13) 0.9834(10) 0.7049(10) 0.075(6) Uani 0.703(18) 1 d P B 1
H28A H 0.4250 0.9608 0.7347 0.113 Uiso 0.703(18) 1 calc PR B 1
H28B H 0.3625 1.0342 0.7241 0.113 Uiso 0.703(18) 1 calc PR B 1
H28C H 0.3346 0.9850 0.6485 0.113 Uiso 0.703(18) 1 calc PR B 1
C26' C 0.221(8) 0.826(6) 0.647(8) 0.06(2) Uani 0.297(18) 1 d P B 2
O3' O 0.168(5) 0.863(4) 0.586(5) 0.065(14) Uani 0.297(18) 1 d P B 2
O4' O 0.239(3) 0.8478(15) 0.7146(19) 0.065(9) Uani 0.297(18) 1 d P B 2
C27' C 0.225(3) 0.926(2) 0.736(3) 0.071(13) Uani 0.297(18) 1 d P B 2
H27C H 0.2619 0.9300 0.7939 0.085 Uiso 0.297(18) 1 calc PR B 2
H27D H 0.2537 0.9618 0.7165 0.085 Uiso 0.297(18) 1 calc PR B 2
C28' C 0.119(3) 0.9458(18) 0.702(2) 0.065(13) Uani 0.297(18) 1 d P B 2
H28D H 0.0835 0.9475 0.6437 0.098 Uiso 0.297(18) 1 calc PR B 2
H28E H 0.1160 0.9948 0.7215 0.098 Uiso 0.297(18) 1 calc PR B 2
H28F H 0.0886 0.9085 0.7172 0.098 Uiso 0.297(18) 1 calc PR B 2
C29 C 0.1704(9) 0.3387(7) 0.6363(7) 0.066(3) Uani 1 1 d . . .
H29 H 0.1329 0.3662 0.6514 0.079 Uiso 1 1 calc R . .
C30 C 0.1500(9) 0.2639(8) 0.6185(8) 0.075(4) Uani 1 1 d . C .
H30 H 0.0983 0.2410 0.6206 0.090 Uiso 1 1 calc R . .
C31 C 0.2041(10) 0.2230(7) 0.5979(8) 0.069(3) Uani 1 1 d . . .
C32 C 0.2769(9) 0.2578(6) 0.5923(7) 0.067(3) Uani 1 1 d . C .
H32 H 0.3137 0.2315 0.5757 0.080 Uiso 1 1 calc R . .
C33 C 0.2936(8) 0.3329(6) 0.6120(6) 0.054(3) Uani 1 1 d . . .
C39 C 0.171(15) 0.144(8) 0.571(12) 0.12(3) Uani 0.55(4) 1 d PD C 1
O5 O 0.216(5) 0.112(4) 0.545(4) 0.111(17) Uani 0.55(4) 1 d PD C 1
O6 O 0.115(9) 0.112(7) 0.589(6) 0.12(2) Uani 0.55(4) 1 d PD C 1
C40 C 0.071(4) 0.035(2) 0.547(3) 0.136(17) Uani 0.55(4) 1 d P C 1
H40A H 0.0266 0.0411 0.4885 0.163 Uiso 0.55(4) 1 calc PR C 1
H40B H 0.1234 -0.0014 0.5593 0.163 Uiso 0.55(4) 1 calc PR C 1
C41 C 0.011(3) 0.012(2) 0.584(3) 0.16(2) Uani 0.55(4) 1 d P C 1
H41A H 0.0338 0.0421 0.6313 0.233 Uiso 0.55(4) 1 calc PR C 1
H41B H 0.0219 -0.0406 0.5975 0.233 Uiso 0.55(4) 1 calc PR C 1
H41C H -0.0598 0.0214 0.5452 0.233 Uiso 0.55(4) 1 calc PR C 1
C39' C 0.194(11) 0.140(11) 0.582(12) 0.12(6) Uani 0.45(4) 1 d PD C 2
O5' O 0.258(5) 0.111(4) 0.575(5) 0.11(2) Uani 0.45(4) 1 d PD C 2
O6' O 0.106(12) 0.119(9) 0.560(8) 0.13(3) Uani 0.45(4) 1 d PD C 2
C40' C 0.105(5) 0.047(3) 0.515(4) 0.15(2) Uani 0.45(4) 1 d P C 2
H40C H 0.1730 0.0367 0.5292 0.178 Uiso 0.45(4) 1 calc PR C 2
H40D H 0.0842 0.0040 0.5340 0.178 Uiso 0.45(4) 1 calc PR C 2
C41' C 0.035(4) 0.050(2) 0.423(4) 0.18(3) Uani 0.45(4) 1 d P C 2
H41D H 0.0657 0.0806 0.4020 0.264 Uiso 0.45(4) 1 calc PR C 2
H41E H -0.0287 0.0728 0.4085 0.264 Uiso 0.45(4) 1 calc PR C 2
H41F H 0.0230 -0.0001 0.4013 0.264 Uiso 0.45(4) 1 calc PR C 2
C34 C 0.3673(7) 0.3760(6) 0.6038(6) 0.054(3) Uani 1 1 d . C .
C35 C 0.4357(9) 0.3441(7) 0.5915(6) 0.064(3) Uani 1 1 d . . .
H35 H 0.4413 0.2916 0.5899 0.077 Uiso 1 1 calc R C .
C36 C 0.4964(10) 0.3919(9) 0.5814(7) 0.078(4) Uani 1 1 d . C .
C37 C 0.4877(9) 0.4665(8) 0.5840(7) 0.074(4) Uani 1 1 d . . .
H37 H 0.5275 0.4994 0.5757 0.089 Uiso 1 1 calc R C .
C38 C 0.4185(9) 0.4938(8) 0.5992(7) 0.072(4) Uani 1 1 d . C .
H38 H 0.4119 0.5463 0.6008 0.086 Uiso 1 1 calc R . .
C42 C 0.5717(10) 0.3623(11) 0.5663(8) 0.087(4) Uani 1 1 d . . .
O7 O 0.6157(7) 0.4014(6) 0.5465(6) 0.102(3) Uani 1 1 d . C .
O8 O 0.5871(7) 0.2898(7) 0.5784(6) 0.095(3) Uani 1 1 d . C .
C43 C 0.6635(17) 0.2553(15) 0.5654(15) 0.170(10) Uani 1 1 d . . .
H43A H 0.6484 0.2023 0.5497 0.205 Uiso 1 1 calc R C .
H43B H 0.6676 0.2829 0.5248 0.205 Uiso 1 1 calc R . .
C44 C 0.7535(17) 0.2631(19) 0.6429(19) 0.239(16) Uani 1 1 d . C .
H44A H 0.7401 0.2930 0.6766 0.358 Uiso 1 1 calc R . .
H44B H 0.8042 0.2879 0.6380 0.358 Uiso 1 1 calc R . .
H44C H 0.7774 0.2138 0.6665 0.358 Uiso 1 1 calc R . .
Cl1 Cl 0.528(4) 0.762(4) 0.193(3) 0.075(5) Uani 0.73(7) 1 d P D 1
O9 O 0.5239(17) 0.771(2) 0.2621(16) 0.114(11) Uani 0.73(7) 1 d P D 1
O10 O 0.497(3) 0.8260(19) 0.144(2) 0.125(10) Uani 0.73(7) 1 d P D 1
O11 O 0.625(4) 0.7376(16) 0.214(3) 0.066(7) Uani 0.73(7) 1 d P D 1
O12 O 0.4598(13) 0.7061(9) 0.147(2) 0.105(12) Uani 0.73(7) 1 d P D 1
Cl1' Cl 0.521(11) 0.776(10) 0.192(10) 0.09(3) Uani 0.27(7) 1 d P D 2
O9' O 0.541(5) 0.822(5) 0.256(4) 0.11(2) Uani 0.27(7) 1 d P D 2
O10' O 0.449(7) 0.814(5) 0.123(6) 0.12(3) Uani 0.27(7) 1 d P D 2
O11' O 0.622(9) 0.765(6) 0.219(8) 0.07(2) Uani 0.27(7) 1 d P D 2
O12' O 0.490(4) 0.713(3) 0.216(6) 0.10(3) Uani 0.27(7) 1 d P D 2

loop_
_atom_site_aniso_label
_atom_site_aniso_U_11
_atom_site_aniso_U_22
_atom_site_aniso_U_33
_atom_site_aniso_U_23
_atom_site_aniso_U_13
_atom_site_aniso_U_12
Co1 0.0487(8) 0.0419(8) 0.0471(9) -0.0085(6) 0.0187(7) 0.0010(6)
Fe1 0.0585(10) 0.0390(9) 0.0533(10) 0.0017(7) 0.0225(8) 0.0069(7)
B1 0.057(8) 0.058(8) 0.057(8) -0.023(6) 0.030(7) 0.001(6)
N1 0.046(5) 0.050(5) 0.053(6) -0.012(4) 0.026(5) -0.005(4)
N2 0.055(6) 0.050(6) 0.047(5) -0.019(4) 0.008(5) 0.014(4)
N3 0.206(16) 0.038(7) 0.164(14) 0.024(8) 0.117(13) 0.021(8)
N4 0.039(5) 0.035(5) 0.057(6) -0.009(4) 0.018(4) -0.002(3)
N5 0.047(5) 0.046(5) 0.067(6) -0.023(4) 0.031(5) -0.024(4)
N6 0.058(5) 0.039(5) 0.071(6) -0.004(4) 0.042(5) -0.008(4)
N7 0.060(6) 0.042(5) 0.070(6) -0.007(5) 0.032(5) -0.009(4)
N8 0.097(8) 0.080(7) 0.039(5) 0.007(5) 0.032(6) 0.040(6)
N9 0.072(7) 0.104(9) 0.053(7) -0.002(6) 0.027(6) 0.025(6)
N10 0.052(5) 0.057(6) 0.042(5) -0.005(4) 0.024(4) 0.015(4)
N11 0.028(4) 0.027(4) 0.030(4) 0.007(3) 0.004(3) 0.002(3)
N12 0.034(5) 0.081(7) 0.035(5) -0.011(4) 0.009(4) 0.001(4)
N13 0.050(5) 0.057(6) 0.055(6) -0.013(4) 0.027(5) -0.010(4)
C1 0.034(5) 0.039(6) 0.045(6) -0.004(4) 0.021(5) 0.003(4)
C2 0.042(6) 0.042(6) 0.034(5) -0.013(4) 0.003(5) 0.008(4)
C3 0.081(9) 0.076(10) 0.058(8) 0.024(7) 0.035(7) 0.023(7)
C4 0.072(7) 0.044(6) 0.060(7) -0.004(5) 0.036(6) -0.005(5)
C5 0.081(9) 0.035(6) 0.090(10) -0.017(6) 0.046(8) -0.029(6)
C6 0.068(8) 0.058(8) 0.077(9) -0.019(6) 0.039(7) -0.017(6)
C7 0.090(10) 0.060(8) 0.106(11) -0.019(7) 0.063(9) -0.021(7)
C8 0.071(9) 0.081(10) 0.149(15) -0.019(9) 0.069(10) -0.025(8)
C9 0.080(9) 0.049(7) 0.110(11) -0.007(7) 0.073(8) -0.014(6)
C10 0.11(5) 0.09(5) 0.06(3) 0.00(4) 0.03(3) 0.03(3)
C11 0.11(4) 0.09(4) 0.06(2) 0.00(2) 0.02(2) 0.04(3)
C12 0.12(5) 0.09(5) 0.07(3) 0.00(4) 0.02(3) 0.04(4)
C10' 0.11(4) 0.08(4) 0.06(2) 0.00(3) 0.03(2) 0.03(3)
C11' 0.11(3) 0.09(3) 0.060(19) 0.005(17) 0.024(18) 0.04(3)
C12' 0.12(4) 0.09(4) 0.06(2) 0.00(3) 0.02(2) 0.04(3)
C13 0.083(9) 0.044(6) 0.076(9) 0.010(6) 0.049(8) 0.016(6)
C14 0.075(10) 0.106(13) 0.060(9) 0.006(8) 0.016(8) 0.009(8)
C15 0.058(7) 0.088(10) 0.052(7) 0.007(7) 0.024(6) 0.023(7)
C16 0.051(6) 0.051(7) 0.081(9) -0.015(6) 0.039(6) 0.000(5)
C17 0.041(6) 0.049(7) 0.060(7) 0.000(5) 0.021(5) 0.005(5)
C23 0.073(9) 0.095(11) 0.082(11) 0.003(9) 0.049(8) -0.012(8)
O1 0.065(6) 0.126(8) 0.075(6) 0.042(6) 0.026(5) 0.004(5)
O2 0.089(7) 0.120(9) 0.048(5) -0.010(5) 0.017(5) 0.001(6)
C24 0.097(12) 0.141(16) 0.068(10) -0.002(10) 0.021(9) 0.019(10)
C25 0.086(11) 0.104(12) 0.077(10) -0.013(9) 0.022(8) -0.004(8)
C18 0.046(6) 0.039(6) 0.048(7) -0.009(5) 0.015(5) -0.004(4)
C19 0.043(6) 0.037(6) 0.066(8) -0.003(5) 0.010(6) -0.002(4)
C20 0.048(6) 0.051(7) 0.065(8) 0.008(6) 0.010(6) 0.004(5)
C21 0.065(7) 0.043(7) 0.060(8) 0.003(5) 0.023(6) -0.007(5)
C22 0.065(7) 0.059(8) 0.055(8) -0.014(6) 0.020(6) 0.003(6)
C26 0.06(2) 0.051(16) 0.06(2) -0.010(13) 0.018(16) -0.001(15)
O3 0.062(15) 0.051(9) 0.062(13) 0.001(8) 0.024(10) -0.016(9)
O4 0.052(8) 0.050(7) 0.061(8) -0.008(5) 0.020(7) 0.003(6)
C27 0.062(12) 0.054(11) 0.060(11) -0.013(8) 0.014(9) 0.007(8)
C28 0.064(11) 0.079(12) 0.061(12) -0.026(9) 0.020(9) -0.005(9)
C26' 0.06(6) 0.05(3) 0.06(5) -0.01(3) 0.02(4) -0.01(3)
O3' 0.06(4) 0.06(3) 0.07(3) 0.00(2) 0.03(2) -0.01(2)
O4' 0.06(2) 0.050(17) 0.07(2) -0.011(14) 0.020(17) 0.003(14)
C27' 0.07(3) 0.05(2) 0.07(3) -0.01(2) 0.02(2) 0.00(2)
C28' 0.07(3) 0.03(2) 0.07(3) -0.015(17) 0.02(2) 0.000(16)
C29 0.068(8) 0.075(9) 0.059(8) 0.008(6) 0.038(7) 0.002(6)
C30 0.066(8) 0.084(10) 0.076(9) 0.032(7) 0.039(7) -0.010(7)
C31 0.080(9) 0.057(8) 0.085(9) -0.009(6) 0.055(8) -0.007(6)
C32 0.086(9) 0.054(7) 0.064(8) 0.000(6) 0.043(7) -0.013(6)
C33 0.053(6) 0.054(7) 0.044(6) -0.002(5) 0.020(5) -0.003(5)
C39 0.14(6) 0.07(5) 0.18(9) 0.01(5) 0.11(7) -0.02(5)
O5 0.13(4) 0.09(2) 0.14(4) 0.00(2) 0.09(4) -0.02(3)
O6 0.15(4) 0.06(3) 0.18(6) 0.01(4) 0.12(5) -0.03(2)
C40 0.15(4) 0.07(2) 0.19(5) 0.01(2) 0.10(3) -0.03(2)
C41 0.13(3) 0.10(3) 0.24(5) 0.01(3) 0.11(3) -0.05(2)
C39' 0.14(12) 0.07(7) 0.18(11) 0.01(6) 0.11(9) -0.02(5)
O5' 0.14(5) 0.049(18) 0.17(6) 0.02(3) 0.10(5) -0.02(3)
O6' 0.15(4) 0.07(4) 0.19(9) 0.01(5) 0.11(6) -0.02(3)
C40' 0.16(5) 0.08(3) 0.19(7) 0.00(4) 0.09(5) -0.02(3)
C41' 0.18(5) 0.06(3) 0.20(6) -0.03(3) 0.05(4) -0.01(3)
C34 0.043(6) 0.064(8) 0.051(7) -0.018(5) 0.022(5) -0.007(5)
C35 0.063(7) 0.071(8) 0.046(7) -0.008(6) 0.022(6) -0.008(6)
C36 0.066(8) 0.104(12) 0.046(7) 0.001(7) 0.018(6) 0.009(8)
C37 0.061(8) 0.084(11) 0.067(8) -0.012(7) 0.029(7) -0.033(7)
C38 0.072(8) 0.092(10) 0.049(7) -0.027(6) 0.032(7) -0.042(7)
C42 0.055(8) 0.137(15) 0.050(8) -0.034(9) 0.017(7) -0.020(9)
O7 0.068(6) 0.164(10) 0.078(7) -0.029(6) 0.043(5) -0.051(6)
O8 0.072(6) 0.122(9) 0.086(7) -0.011(6) 0.040(6) -0.001(6)
C43 0.122(18) 0.24(3) 0.17(2) 0.014(19) 0.097(18) 0.067(18)
C44 0.085(17) 0.31(4) 0.27(4) 0.06(3) 0.07(2) 0.022(19)
Cl1 0.070(10) 0.077(15) 0.082(8) 0.026(8) 0.045(7) 0.025(9)
O9 0.094(14) 0.15(4) 0.110(17) 0.013(19) 0.061(12) 0.040(18)
O10 0.086(19) 0.079(16) 0.13(2) 0.038(14) 0.008(18) 0.046(16)
O11 0.075(11) 0.045(14) 0.076(11) 0.007(13) 0.041(8) 0.021(12)
O12 0.067(10) 0.083(11) 0.14(3) -0.008(11) 0.039(13) 0.020(8)
Cl1' 0.07(2) 0.09(6) 0.10(3) 0.01(3) 0.04(2) 0.03(3)
O9' 0.10(3) 0.11(5) 0.12(4) 0.00(4) 0.06(3) 0.04(4)
O10' 0.09(5) 0.10(4) 0.12(6) 0.03(4) 0.01(5) 0.03(4)
O11' 0.07(3) 0.08(6) 0.08(4) 0.02(5) 0.04(3) 0.02(5)
O12' 0.07(3) 0.11(4) 0.13(9) 0.02(4) 0.06(4) 0.02(3)

loop_
_atom_type_symbol
_atom_type_description
_atom_type_scat_dispersion_real
_atom_type_scat_dispersion_imag
_atom_type_scat_source
C C 0.0033 0.0016 'International Tables Vol C Tables 4.2.6.8 and 6.1.1.4'
H H 0.0000 0.0000 'International Tables Vol C Tables 4.2.6.8 and 6.1.1.4'
B B 0.0013 0.0007 'International Tables Vol C Tables 4.2.6.8 and 6.1.1.4'
Cl Cl 0.1484 0.1585 'International Tables Vol C Tables 4.2.6.8 and 6.1.1.4'
Co Co 0.3494 0.9721 'International Tables Vol C Tables 4.2.6.8 and 6.1.1.4'
Fe Fe 0.3463 0.8444 'International Tables Vol C Tables 4.2.6.8 and 6.1.1.4'
N N 0.0061 0.0033 'International Tables Vol C Tables 4.2.6.8 and 6.1.1.4'
O O 0.0106 0.0060 'International Tables Vol C Tables 4.2.6.8 and 6.1.1.4'

loop_
_geom_angle_atom_site_label_1
_geom_angle_atom_site_label_2
_geom_angle_atom_site_label_3
_geom_angle
_geom_angle_site_symmetry_1
_geom_angle_site_symmetry_3
N2 Co1 N1 93.3(3) 3_566 .
N2 Co1 N12 93.2(4) 3_566 .
N1 Co1 N12 86.6(3) . .
N2 Co1 N13 173.8(4) 3_566 .
N1 Co1 N13 88.7(3) . .
N12 Co1 N13 81.1(4) . .
N2 Co1 N10 90.2(3) 3_566 .
N1 Co1 N10 171.1(4) . .
N12 Co1 N10 101.3(3) . .
N13 Co1 N10 88.7(3) . .
N2 Co1 N11 85.7(3) 3_566 .
N1 Co1 N11 92.4(3) . .
N12 Co1 N11 178.4(3) . .
N13 Co1 N11 100.1(3) . .
N10 Co1 N11 79.8(3) . .
C1 Fe1 C2 89.7(4) . .
C1 Fe1 C3 85.4(5) . .
C2 Fe1 C3 84.5(5) . .
C1 Fe1 N8 178.6(4) . .
C2 Fe1 N8 91.6(4) . .
C3 Fe1 N8 95.3(5) . .
C1 Fe1 N6 89.9(4) . .
C2 Fe1 N6 179.0(4) . .
C3 Fe1 N6 96.3(4) . .
N8 Fe1 N6 88.8(4) . .
C1 Fe1 N4 91.0(4) . .
C2 Fe1 N4 91.6(4) . .
C3 Fe1 N4 174.7(5) . .
N8 Fe1 N4 88.4(4) . .
N6 Fe1 N4 87.5(3) . .
N7 B1 N9 107.2(10) . .
N7 B1 N5 107.3(9) . .
N9 B1 N5 108.3(9) . .
N7 B1 H1 111.3 . .
N9 B1 H1 111.4 . .
N5 B1 H1 111.1 . .
C1 N1 Co1 173.5(8) . .
C2 N2 Co1 171.8(9) . 3_566
C4 N4 N5 108.4(8) . .
C4 N4 Fe1 132.5(7) . .
N5 N4 Fe1 119.1(7) . .
C6 N5 N4 108.5(9) . .
C6 N5 B1 133.3(9) . .
N4 N5 B1 118.0(8) . .
C7 N6 N7 105.9(9) . .
C7 N6 Fe1 134.2(8) . .
N7 N6 Fe1 119.7(6) . .
C9 N7 N6 109.0(9) . .
C9 N7 B1 132.4(9) . .
N6 N7 B1 118.3(8) . .
C10' N8 C10 32(3) . .
C10' N8 N9 108(3) . .
C10 N8 N9 98(3) . .
C10' N8 Fe1 129(3) . .
C10 N8 Fe1 138(4) . .
N9 N8 Fe1 120.9(7) . .
C12' N9 C12 32(3) . .
C12' N9 N8 105(3) . .
C12 N9 N8 117(4) . .
C12' N9 B1 137(3) . .
C12 N9 B1 122(4) . .
N8 N9 B1 116.9(9) . .
C13 N10 C17 121.0(10) . .
C13 N10 Co1 125.4(8) . .
C17 N10 Co1 113.6(7) . .
C18 N11 C22 119.4(8) . .
C18 N11 Co1 114.0(6) . .
C22 N11 Co1 125.5(7) . .
C33 N12 C29 117.4(10) . .
C33 N12 Co1 115.2(7) . .
C29 N12 Co1 125.6(8) . .
C38 N13 C34 118.7(10) . .
C38 N13 Co1 127.3(9) . .
C34 N13 Co1 113.7(7) . .
N1 C1 Fe1 175.3(9) . .
N2 C2 Fe1 177.7(10) . .
N3 C3 Fe1 177.8(14) . .
N4 C4 C5 108.0(10) . .
N4 C4 H4 126.0 . .
C5 C4 H4 126.0 . .
C6 C5 C4 105.3(10) . .
C6 C5 H5 127.4 . .
C4 C5 H5 127.4 . .
N5 C6 C5 109.7(10) . .
N5 C6 H6 125.2 . .
C5 C6 H6 125.2 . .
N6 C7 C8 109.5(12) . .
N6 C7 H7 125.3 . .
C8 C7 H7 125.3 . .
C9 C8 C7 106.5(11) . .
C9 C8 H8 126.7 . .
C7 C8 H8 126.7 . .
C8 C9 N7 108.9(11) . .
C8 C9 H9 125.6 . .
N7 C9 H9 125.6 . .
N8 C10 C11 118(6) . .
N8 C10 H10 120.9 . .
C11 C10 H10 120.9 . .
C10 C11 C12 103(5) . .
C10 C11 H11 128.4 . .
C12 C11 H11 128.4 . .
N9 C12 C11 104(6) . .
N9 C12 H12 127.9 . .
C11 C12 H12 127.9 . .
N8 C10' C11' 109(4) . .
N8 C10' H10' 125.5 . .
C11' C10' H10' 125.5 . .
C12' C11' C10' 105(4) . .
C12' C11' H11' 127.5 . .
C10' C11' H11' 127.5 . .
C11' C12' N9 112(5) . .
C11' C12' H12' 123.8 . .
N9 C12' H12' 123.8 . .
N10 C13 C14 120.3(12) . .
N10 C13 H13 119.8 . .
C14 C13 H13 119.8 . .
C15 C14 C13 120.5(13) . .
C15 C14 H14 119.8 . .
C13 C14 H14 119.8 . .
C14 C15 C16 119.2(12) . .
C14 C15 C23 121.7(12) . .
C16 C15 C23 119.1(13) . .
C15 C16 C17 117.6(11) . .
C15 C16 H16 121.2 . .
C17 C16 H16 121.2 . .
N10 C17 C16 121.2(9) . .
N10 C17 C18 115.9(9) . .
C16 C17 C18 122.9(10) . .
O1 C23 O2 128.6(15) . .
O1 C23 C15 118.1(15) . .
O2 C23 C15 113.2(13) . .
C23 O2 C24 114.5(12) . .
C25 C24 O2 110.3(13) . .
C25 C24 H24A 109.6 . .
O2 C24 H24A 109.6 . .
C25 C24 H24B 109.6 . .
O2 C24 H24B 109.6 . .
H24A C24 H24B 108.1 . .
C24 C25 H25A 109.5 . .
C24 C25 H25B 109.5 . .
H25A C25 H25B 109.5 . .
C24 C25 H25C 109.5 . .
H25A C25 H25C 109.5 . .
H25B C25 H25C 109.5 . .
N11 C18 C19 121.4(9) . .
N11 C18 C17 113.8(8) . .
C19 C18 C17 124.7(9) . .
C18 C19 C20 121.5(10) . .
C18 C19 H19 119.2 . .
C20 C19 H19 119.2 . .
C19 C20 C21 115.7(10) . .
C19 C20 C26 126(2) . .
C21 C20 C26 118(2) . .
C19 C20 C26' 118(5) . .
C21 C20 C26' 123(5) . .
C26 C20 C26' 23(3) . .
C22 C21 C20 121.1(11) . .
C22 C21 H21 119.5 . .
C20 C21 H21 119.5 . .
C21 C22 N11 120.4(10) . .
C21 C22 H22 119.8 . .
N11 C22 H22 119.8 . .
O3 C26 O4 127(4) . .
O3 C26 C20 123(4) . .
O4 C26 C20 108(4) . .
C26 O4 C27 113(3) . .
O4 C27 C28 114.2(15) . .
O4 C27 H27A 108.7 . .
C28 C27 H27A 108.7 . .
O4 C27 H27B 108.7 . .
C28 C27 H27B 108.7 . .
H27A C27 H27B 107.6 . .
C27 C28 H28A 109.5 . .
C27 C28 H28B 109.5 . .
H28A C28 H28B 109.5 . .
C27 C28 H28C 109.5 . .
H28A C28 H28C 109.5 . .
H28B C28 H28C 109.5 . .
O3' C26' O4' 122(10) . .
O3' C26' C20 116(10) . .
O4' C26' C20 122(10) . .
C26' O4' C27' 126(6) . .
C28' C27' O4' 114(3) . .
C28' C27' H27C 108.7 . .
O4' C27' H27C 108.7 . .
C28' C27' H27D 108.7 . .
O4' C27' H27D 108.7 . .
H27C C27' H27D 107.6 . .
C27' C28' H28D 109.5 . .
C27' C28' H28E 109.5 . .
H28D C28' H28E 109.5 . .
C27' C28' H28F 109.5 . .
H28D C28' H28F 109.5 . .
H28E C28' H28F 109.5 . .
N12 C29 C30 121.8(11) . .
N12 C29 H29 119.1 . .
C30 C29 H29 119.1 . .
C31 C30 C29 120.1(11) . .
C31 C30 H30 119.9 . .
C29 C30 H30 119.9 . .
C30 C31 C32 119.3(11) . .
C30 C31 C39 117(4) . .
C32 C31 C39 123(3) . .
C30 C31 C39' 126(4) . .
C32 C31 C39' 115(4) . .
C39 C31 C39' 12(10) . .
C31 C32 C33 117.0(11) . .
C31 C32 H32 121.5 . .
C33 C32 H32 121.5 . .
N12 C33 C32 124.3(10) . .
N12 C33 C34 114.8(9) . .
C32 C33 C34 120.7(10) . .
O5 C39 O6 124(10) . .
O5 C39 C31 115(9) . .
O6 C39 C31 119(10) . .
C39 O6 C40 115(10) . .
C41 C40 O6 100(5) . .
C41 C40 H40A 111.7 . .
O6 C40 H40A 111.7 . .
C41 C40 H40B 111.7 . .
O6 C40 H40B 111.7 . .
H40A C40 H40B 109.5 . .
C40 C41 H41A 109.5 . .
C40 C41 H41B 109.5 . .
H41A C41 H41B 109.5 . .
C40 C41 H41C 109.5 . .
H41A C41 H41C 109.5 . .
H41B C41 H41C 109.5 . .
O5' C39' O6' 131(10) . .
O5' C39' C31 117(10) . .
O6' C39' C31 110(10) . .
C39' O6' C40' 97(10) . .
C41' C40' O6' 115(6) . .
C41' C40' H40C 108.5 . .
O6' C40' H40C 108.5 . .
C41' C40' H40D 108.5 . .
O6' C40' H40D 108.5 . .
H40C C40' H40D 107.5 . .
C40' C41' H41D 109.5 . .
C40' C41' H41E 109.5 . .
H41D C41' H41E 109.5 . .
C40' C41' H41F 109.5 . .
H41D C41' H41F 109.5 . .
H41E C41' H41F 109.5 . .
N13 C34 C35 121.5(10) . .
N13 C34 C33 114.3(9) . .
C35 C34 C33 124.3(10) . .
C34 C35 C36 117.5(12) . .
C34 C35 H35 121.2 . .
C36 C35 H35 121.2 . .
C37 C36 C35 120.6(13) . .
C37 C36 C42 118.1(15) . .
C35 C36 C42 121.3(15) . .
C36 C37 C38 117.9(12) . .
C36 C37 H37 121.0 . .
C38 C37 H37 121.0 . .
N13 C38 C37 123.6(13) . .
N13 C38 H38 118.2 . .
C37 C38 H38 118.2 . .
O7 C42 O8 123.3(14) . .
O7 C42 C36 123.0(18) . .
O8 C42 C36 113.7(14) . .
C42 O8 C43 117.1(15) . .
C44 C43 O8 101.6(19) . .
C44 C43 H43A 111.4 . .
O8 C43 H43A 111.4 . .
C44 C43 H43B 111.4 . .
O8 C43 H43B 111.4 . .
H43A C43 H43B 109.3 . .
C43 C44 H44A 109.5 . .
C43 C44 H44B 109.5 . .
H44A C44 H44B 109.5 . .
C43 C44 H44C 109.5 . .
H44A C44 H44C 109.5 . .
H44B C44 H44C 109.5 . .
O12 Cl1 O10 105(4) . .
O12 Cl1 O9 107(2) . .
O10 Cl1 O9 114(5) . .
O12 Cl1 O11 107(4) . .
O10 Cl1 O11 111(3) . .
O9 Cl1 O11 112(4) . .
O10' Cl1' O11' 127(10) . .
O10' Cl1' O9' 106(10) . .
O11' Cl1' O9' 95(10) . .
O10' Cl1' O12' 118(10) . .
O11' Cl1' O12' 107(10) . .
O9' Cl1' O12' 95(10) . .

loop_
_geom_bond_atom_site_label_1
_geom_bond_atom_site_label_2
_geom_bond_distance
_geom_bond_site_symmetry_2
Co1 N2 1.968(10) 3_566
Co1 N1 1.973(9) .
Co1 N12 2.012(10) .
Co1 N13 2.031(9) .
Co1 N10 2.032(8) .
Co1 N11 2.035(7) .
Fe1 C1 1.854(11) .
Fe1 C2 1.885(11) .
Fe1 C3 1.905(14) .
Fe1 N8 1.955(9) .
Fe1 N6 1.983(8) .
Fe1 N4 1.983(8) .
B1 N7 1.521(15) .
B1 N9 1.539(16) .
B1 N5 1.550(16) .
B1 H1 1.0001 .
N1 C1 1.150(12) .
N2 C2 1.144(13) .
N2 Co1 1.968(10) 3_566
N3 C3 1.187(16) .
N4 C4 1.328(13) .
N4 N5 1.375(11) .
N5 C6 1.332(14) .
N6 C7 1.339(15) .
N6 N7 1.362(12) .
N7 C9 1.343(14) .
N8 C10' 1.35(6) .
N8 C10 1.35(8) .
N8 N9 1.370(13) .
N9 C12' 1.35(7) .
N9 C12 1.36(8) .
N10 C13 1.330(13) .
N10 C17 1.340(13) .
N11 C18 1.330(11) .
N11 C22 1.358(13) .
N12 C33 1.335(13) .
N12 C29 1.344(14) .
N13 C38 1.286(13) .
N13 C34 1.375(13) .
C4 C5 1.423(15) .
C4 H4 0.9500 .
C5 C6 1.367(16) .
C5 H5 0.9500 .
C6 H6 0.9500 .
C7 C8 1.379(18) .
C7 H7 0.9500 .
C8 C9 1.327(17) .
C8 H8 0.9500 .
C9 H9 0.9500 .
C10 C11 1.36(8) .
C10 H10 0.9500 .
C11 C12 1.40(10) .
C11 H11 0.9500 .
C12 H12 0.9500 .
C10' C11' 1.37(7) .
C10' H10' 0.9500 .
C11' C12' 1.34(7) .
C11' H11' 0.9500 .
C12' H12' 0.9500 .
C13 C14 1.381(17) .
C13 H13 0.9500 .
C14 C15 1.366(18) .
C14 H14 0.9500 .
C15 C16 1.401(16) .
C15 C23 1.534(18) .
C16 C17 1.402(15) .
C16 H16 0.9500 .
C17 C18 1.477(14) .
C23 O1 1.208(16) .
C23 O2 1.310(17) .
O2 C24 1.490(16) .
C24 C25 1.48(2) .
C24 H24A 0.9900 .
C24 H24B 0.9900 .
C25 H25A 0.9800 .
C25 H25B 0.9800 .
C25 H25C 0.9800 .
C18 C19 1.356(13) .
C19 C20 1.365(14) .
C19 H19 0.9500 .
C20 C21 1.420(15) .
C20 C26 1.50(5) .
C20 C26' 1.53(12) .
C21 C22 1.340(15) .
C21 H21 0.9500 .
C22 H22 0.9500 .
C26 O3 1.22(6) .
C26 O4 1.29(6) .
O4 C27 1.491(19) .
C27 C28 1.54(3) .
C27 H27A 0.9900 .
C27 H27B 0.9900 .
C28 H28A 0.9800 .
C28 H28B 0.9800 .
C28 H28C 0.9800 .
C26' O3' 1.23(14) .
C26' O4' 1.29(12) .
O4' C27' 1.51(5) .
C27' C28' 1.49(5) .
C27' H27C 0.9900 .
C27' H27D 0.9900 .
C28' H28D 0.9800 .
C28' H28E 0.9800 .
C28' H28F 0.9800 .
C29 C30 1.381(17) .
C29 H29 0.9500 .
C30 C31 1.365(17) .
C30 H30 0.9500 .
C31 C32 1.386(16) .
C31 C39 1.50(17) .
C31 C39' 1.5(2) .
C32 C33 1.390(15) .
C32 H32 0.9500 .
C33 C34 1.500(15) .
C39 O5 1.237(10) .
C39 O6 1.289(11) .
O6 C40 1.57(14) .
C40 C41 1.55(6) .
C40 H40A 0.9900 .
C40 H40B 0.9900 .
C41 H41A 0.9800 .
C41 H41B 0.9800 .
C41 H41C 0.9800 .
C39' O5' 1.232(10) .
C39' O6' 1.287(11) .
O6' C40' 1.57(18) .
C40' C41' 1.55(7) .
C40' H40C 0.9900 .
C40' H40D 0.9900 .
C41' H41D 0.9800 .
C41' H41E 0.9800 .
C41' H41F 0.9800 .
C34 C35 1.378(15) .
C35 C36 1.396(18) .
C35 H35 0.9500 .
C36 C37 1.351(18) .
C36 C42 1.499(19) .
C37 C38 1.397(18) .
C37 H37 0.9500 .
C38 H38 0.9500 .
C42 O7 1.211(17) .
C42 O8 1.322(18) .
O8 C43 1.522(19) .
C43 C44 1.44(3) .
C43 H43A 0.9900 .
C43 H43B 0.9900 .
C44 H44A 0.9800 .
C44 H44B 0.9800 .
C44 H44C 0.9800 .
Cl1 O12 1.41(6) .
Cl1 O10 1.42(6) .
Cl1 O9 1.43(6) .
Cl1 O11 1.44(7) .
Cl1' O10' 1.41(17) .
Cl1' O11' 1.41(19) .
Cl1' O9' 1.4(2) .
Cl1' O12' 1.43(14) .

loop_
_geom_torsion_atom_site_label_1
_geom_torsion_atom_site_label_2
_geom_torsion_atom_site_label_3
_geom_torsion_atom_site_label_4
_geom_torsion
_geom_torsion_site_symmetry_1
N2 Co1 N1 C1 -124(7) 3_566
N12 Co1 N1 C1 -31(7) .
N13 Co1 N1 C1 50(7) .
N10 Co1 N1 C1 123(7) .
N11 Co1 N1 C1 150(7) .
C1 Fe1 N4 C4 44.6(10) .
C2 Fe1 N4 C4 -45.1(10) .
C3 Fe1 N4 C4 -2(5) .
N8 Fe1 N4 C4 -136.6(10) .
N6 Fe1 N4 C4 134.5(10) .
C1 Fe1 N4 N5 -136.8(7) .
C2 Fe1 N4 N5 133.4(7) .
C3 Fe1 N4 N5 176(5) .
N8 Fe1 N4 N5 41.9(7) .
N6 Fe1 N4 N5 -47.0(7) .
C4 N4 N5 C6 -2.4(11) .
Fe1 N4 N5 C6 178.8(7) .
C4 N4 N5 B1 -177.0(9) .
Fe1 N4 N5 B1 4.1(11) .
N7 B1 N5 C6 -117.4(12) .
N9 B1 N5 C6 127.2(12) .
N7 B1 N5 N4 55.7(11) .
N9 B1 N5 N4 -59.8(12) .
C1 Fe1 N6 C7 -39.3(12) .
C2 Fe1 N6 C7 -102(24) .
C3 Fe1 N6 C7 46.1(12) .
N8 Fe1 N6 C7 141.3(12) .
N4 Fe1 N6 C7 -130.3(12) .
C1 Fe1 N6 N7 135.5(8) .
C2 Fe1 N6 N7 73(24) .
C3 Fe1 N6 N7 -139.1(8) .
N8 Fe1 N6 N7 -43.9(8) .
N4 Fe1 N6 N7 44.5(8) .
C7 N6 N7 C9 3.7(13) .
Fe1 N6 N7 C9 -172.5(7) .
C7 N6 N7 B1 177.9(10) .
Fe1 N6 N7 B1 1.8(13) .
N9 B1 N7 C9 -130.4(12) .
N5 B1 N7 C9 113.5(13) .
N9 B1 N7 N6 57.0(13) .
N5 B1 N7 N6 -59.2(12) .
C1 Fe1 N8 C10' -146(19) .
C2 Fe1 N8 C10' 57(4) .
C3 Fe1 N8 C10' -27(4) .
N6 Fe1 N8 C10' -123(4) .
N4 Fe1 N8 C10' 149(4) .
C1 Fe1 N8 C10 171(100) .
C2 Fe1 N8 C10 15(6) .
C3 Fe1 N8 C10 -70(6) .
N6 Fe1 N8 C10 -166(6) .
N4 Fe1 N8 C10 106(6) .
C1 Fe1 N8 N9 16(20) .
C2 Fe1 N8 N9 -140.0(10) .
C3 Fe1 N8 N9 135.4(10) .
N6 Fe1 N8 N9 39.1(10) .
N4 Fe1 N8 N9 -48.4(10) .
C10' N8 N9 C12' 0(4) .
C10 N8 N9 C12' 31(4) .
Fe1 N8 N9 C12' -165(4) .
C10' N8 N9 C12 -31(4) .
C10 N8 N9 C12 0(5) .
Fe1 N8 N9 C12 163(5) .
C10' N8 N9 B1 173(3) .
C10 N8 N9 B1 -156(4) .
Fe1 N8 N9 B1 6.8(15) .
N7 B1 N9 C12' 107(5) .
N5 B1 N9 C12' -138(5) .
N7 B1 N9 C12 143(5) .
N5 B1 N9 C12 -102(5) .
N7 B1 N9 N8 -62.1(14) .
N5 B1 N9 N8 53.4(14) .
N2 Co1 N10 C13 102.2(9) 3_566
N1 Co1 N10 C13 -144.2(19) .
N12 Co1 N10 C13 8.9(9) .
N13 Co1 N10 C13 -71.8(9) .
N11 Co1 N10 C13 -172.3(9) .
N2 Co1 N10 C17 -76.3(7) 3_566
N1 Co1 N10 C17 37(2) .
N12 Co1 N10 C17 -169.6(7) .
N13 Co1 N10 C17 109.8(7) .
N11 Co1 N10 C17 9.3(7) .
N2 Co1 N11 C18 75.7(7) 3_566
N1 Co1 N11 C18 168.9(7) .
N12 Co1 N11 C18 119(11) .
N13 Co1 N11 C18 -102.0(7) .
N10 Co1 N11 C18 -15.3(6) .
N2 Co1 N11 C22 -92.4(8) 3_566
N1 Co1 N11 C22 0.8(8) .
N12 Co1 N11 C22 -49(12) .
N13 Co1 N11 C22 89.9(8) .
N10 Co1 N11 C22 176.6(8) .
N2 Co1 N12 C33 173.5(7) 3_566
N1 Co1 N12 C33 80.4(7) .
N13 Co1 N12 C33 -8.8(7) .
N10 Co1 N12 C33 -95.6(7) .
N11 Co1 N12 C33 131(11) .
N2 Co1 N12 C29 9.5(9) 3_566
N1 Co1 N12 C29 -83.7(8) .
N13 Co1 N12 C29 -172.9(9) .
N10 Co1 N12 C29 100.3(8) .
N11 Co1 N12 C29 -33(12) .
N2 Co1 N13 C38 -159(3) 3_566
N1 Co1 N13 C38 91.7(9) .
N12 Co1 N13 C38 178.5(10) .
N10 Co1 N13 C38 -79.9(9) .
N11 Co1 N13 C38 -0.5(10) .
N2 Co1 N13 C34 27(4) 3_566
N1 Co1 N13 C34 -81.8(7) .
N12 Co1 N13 C34 5.1(7) .
N10 Co1 N13 C34 106.7(7) .
N11 Co1 N13 C34 -173.9(7) .
Co1 N1 C1 Fe1 -133(8) .
C2 Fe1 C1 N1 -100(10) .
C3 Fe1 C1 N1 -16(10) .
N8 Fe1 C1 N1 103(21) .
N6 Fe1 C1 N1 81(10) .
N4 Fe1 C1 N1 168(10) .
Co1 N2 C2 Fe1 -104(24) 3_566
C1 Fe1 C2 N2 72(23) .
C3 Fe1 C2 N2 -13(23) .
N8 Fe1 C2 N2 -108(23) .
N6 Fe1 C2 N2 135(27) .
N4 Fe1 C2 N2 163(23) .
C1 Fe1 C3 N3 27(33) .
C2 Fe1 C3 N3 117(33) .
N8 Fe1 C3 N3 -152(33) .
N6 Fe1 C3 N3 -62(33) .
N4 Fe1 C3 N3 75(35) .
N5 N4 C4 C5 3.9(12) .
Fe1 N4 C4 C5 -177.4(7) .
N4 C4 C5 C6 -4.0(13) .
N4 N5 C6 C5 -0.3(13) .
B1 N5 C6 C5 173.2(11) .
C4 C5 C6 N5 2.6(13) .
N7 N6 C7 C8 -1.0(15) .
Fe1 N6 C7 C8 174.3(9) .
N6 C7 C8 C9 -2.0(17) .
C7 C8 C9 N7 4.3(17) .
N6 N7 C9 C8 -5.0(14) .
B1 N7 C9 C8 -178.2(13) .
C10' N8 C10 C11 113(14) .
N9 N8 C10 C11 0(6) .
Fe1 N8 C10 C11 -158(4) .
N8 C10 C11 C12 0(8) .
C12' N9 C12 C11 -74(11) .
N8 N9 C12 C11 0(6) .
B1 N9 C12 C11 155(3) .
C10 C11 C12 N9 0(7) .
C10 N8 C10' C11' -74(10) .
N9 N8 C10' C11' 0(5) .
Fe1 N8 C10' C11' 164(3) .
N8 C10' C11' C12' 0(6) .
C10' C11' C12' N9 0(7) .
C12 N9 C12' C11' 117(16) .
N8 N9 C12' C11' 0(6) .
B1 N9 C12' C11' -170(3) .
C17 N10 C13 C14 -1.2(17) .
Co1 N10 C13 C14 -179.6(9) .
N10 C13 C14 C15 4(2) .
C13 C14 C15 C16 -6(2) .
C13 C14 C15 C23 176.1(12) .
C14 C15 C16 C17 4.4(17) .
C23 C15 C16 C17 -177.2(10) .
C13 N10 C17 C16 0.2(15) .
Co1 N10 C17 C16 178.7(8) .
C13 N10 C17 C18 178.9(9) .
Co1 N10 C17 C18 -2.6(11) .
C15 C16 C17 N10 -1.7(15) .
C15 C16 C17 C18 179.6(10) .
C14 C15 C23 O1 -4.9(19) .
C16 C15 C23 O1 176.7(11) .
C14 C15 C23 O2 178.3(12) .
C16 C15 C23 O2 0.0(16) .
O1 C23 O2 C24 -3(2) .
C15 C23 O2 C24 173.1(11) .
C23 O2 C24 C25 89.3(16) .
C22 N11 C18 C19 4.9(14) .
Co1 N11 C18 C19 -163.9(8) .
C22 N11 C18 C17 -173.1(9) .
Co1 N11 C18 C17 18.0(10) .
N10 C17 C18 N11 -10.3(13) .
C16 C17 C18 N11 168.4(9) .
N10 C17 C18 C19 171.7(10) .
C16 C17 C18 C19 -9.6(16) .
N11 C18 C19 C20 -0.7(16) .
C17 C18 C19 C20 177.1(10) .
C18 C19 C20 C21 -0.8(16) .
C18 C19 C20 C26 -172.9(18) .
C18 C19 C20 C26' 161(4) .
C19 C20 C21 C22 -1.9(17) .
C26 C20 C21 C22 170.8(18) .
C26' C20 C21 C22 -162(4) .
C20 C21 C22 N11 6.2(17) .
C18 N11 C22 C21 -7.7(15) .
Co1 N11 C22 C21 159.9(8) .
C19 C20 C26 O3 -178(2) .
C21 C20 C26 O3 10(4) .
C26' C20 C26 O3 -99(17) .
C19 C20 C26 O4 -10(3) .
C21 C20 C26 O4 178.0(17) .
C26' C20 C26 O4 69(17) .
O3 C26 O4 C27 -6(5) .
C20 C26 O4 C27 -174.0(16) .
C26 O4 C27 C28 -79(2) .
C19 C20 C26' O3' -178(5) .
C21 C20 C26' O3' -18(8) .
C26 C20 C26' O3' 68(15) .
C19 C20 C26' O4' -5(8) .
C21 C20 C26' O4' 155(6) .
C26 C20 C26' O4' -120(22) .
O3' C26' O4' C27' -17(12) .
C20 C26' O4' C27' 171(4) .
C26' O4' C27' C28' 74(7) .
C33 N12 C29 C30 -0.7(16) .
Co1 N12 C29 C30 163.0(9) .
N12 C29 C30 C31 1.2(18) .
C29 C30 C31 C32 -2(2) .
C29 C30 C31 C39 -174(9) .
C29 C30 C31 C39' 176(10) .
C30 C31 C32 C33 3.1(18) .
C39 C31 C32 C33 174(9) .
C39' C31 C32 C33 -176(9) .
C29 N12 C33 C32 1.6(16) .
Co1 N12 C33 C32 -163.9(9) .
C29 N12 C33 C34 176.1(9) .
Co1 N12 C33 C34 10.6(11) .
C31 C32 C33 N12 -2.7(17) .
C31 C32 C33 C34 -176.9(10) .
C30 C31 C39 O5 173(11) .
C32 C31 C39 O5 1(20) .
C39' C31 C39 O5 -50(38) .
C30 C31 C39 O6 -19(16) .
C32 C31 C39 O6 169(7) .
C39' C31 C39 O6 119(59) .
O5 C39 O6 C40 -23(18) .
C31 C39 O6 C40 170(14) .
C39 O6 C40 C41 178(8) .
C30 C31 C39' O5' -170(9) .
C32 C31 C39' O5' 9(18) .
C39 C31 C39' O5' 143(62) .
C30 C31 C39' O6' 25(15) .
C32 C31 C39' O6' -156(7) .
C39 C31 C39' O6' -22(41) .
O5' C39' O6' C40' -5(17) .
C31 C39' O6' C40' 157(13) .
C39' O6' C40' C41' -109(9) .
C38 N13 C34 C35 6.0(15) .
Co1 N13 C34 C35 180.0(8) .
C38 N13 C34 C33 -175.0(10) .
Co1 N13 C34 C33 -1.0(11) .
N12 C33 C34 N13 -6.3(13) .
C32 C33 C34 N13 168.4(10) .
N12 C33 C34 C35 172.6(10) .
C32 C33 C34 C35 -12.6(16) .
N13 C34 C35 C36 -4.0(16) .
C33 C34 C35 C36 177.1(10) .
C34 C35 C36 C37 0.1(17) .
C34 C35 C36 C42 -179.0(10) .
C35 C36 C37 C38 1.8(18) .
C42 C36 C37 C38 -179.1(11) .
C34 N13 C38 C37 -4.0(17) .
Co1 N13 C38 C37 -177.1(9) .
C36 C37 C38 N13 0.2(18) .
C37 C36 C42 O7 -9.7(19) .
C35 C36 C42 O7 169.4(11) .
C37 C36 C42 O8 168.9(11) .
C35 C36 C42 O8 -12.0(17) .
O7 C42 O8 C43 -1(2) .
C36 C42 O8 C43 -179.2(14) .
C42 O8 C43 C44 89(2) .
